data_2233828
loop_
_publ_author_name
'Zouihri, Hafid'

_publ_section_title
;
 Redetermination of
 <i>catena</i>-poly[[chlorido(thiourea-\k<i>S</i>)copper(I)]-\m-thiourea-\k^2^<i>S</i>:<i>S</i>]
 at 100K
;
_journal_coeditor_code HB6598
_journal_issue 3
_journal_name_full 'Acta Crystallographica Section E'
_journal_page_first m260
_journal_page_last m261
_journal_paper_doi 10.1107/S1600536812004448
_journal_volume 68
_journal_year 2012
_chemical_formula_iupac '[Cu Cl (C H4 N2 S)2]'
_chemical_formula_moiety 'C2 H8 Cl Cu N4 S2'
_chemical_formula_sum 'C2 H8 Cl Cu N4 S2'
_chemical_formula_weight 251.24
_chemical_name_systematic
;
<i>catena</i>-poly[[chlorido(thiourea-\k<i>S</i>)copper(I)]-\m-thiourea-
\k^2^<i>S</i>:<i>S</i>]
;
_space_group_IT_number 14
_symmetry_cell_setting monoclinic
_symmetry_space_group_name_Hall '-P 2ybc'
_symmetry_space_group_name_H-M 'P 1 21/c 1'
_atom_sites_solution_hydrogens geom
_atom_sites_solution_primary direct
_atom_sites_solution_secondary difmap
_audit_creation_method SHELXL-97
_cell_angle_alpha 90.00
_cell_angle_beta 92.326(2)
_cell_angle_gamma 90.00
_cell_formula_units_Z 8
_cell_length_a 5.8043(2)
_cell_length_b 8.1292(3)
_cell_length_c 35.9657(12)
_cell_measurement_reflns_used 368
_cell_measurement_temperature 100(2)
_cell_measurement_theta_max 27.2
_cell_measurement_theta_min 1.7
_cell_volume 1695.62(10)
_computing_cell_refinement 'SAINT (Bruker, 2005)'
_computing_data_collection 'APEX2 (Bruker, 2005)'
_computing_data_reduction 'SAINT (Bruker, 2005)'
_computing_molecular_graphics 'PLATON (Spek, 2009)'
_computing_publication_material 'publCIF (Westrip, 2010)'
_computing_structure_refinement 'SHELXL97 (Sheldrick, 2008)'
_computing_structure_solution 'SHELXS97 (Sheldrick, 2008)'
_diffrn_ambient_temperature 100(2)
_diffrn_measured_fraction_theta_full 0.997
_diffrn_measured_fraction_theta_max 0.997
_diffrn_measurement_device_type 'Bruker APEXII CCD detector'
_diffrn_measurement_method '\w and \f'
_diffrn_radiation_monochromator graphite
_diffrn_radiation_source 'fine-focus sealed tube'
_diffrn_radiation_type MoK\a
_diffrn_radiation_wavelength 0.71073
_diffrn_reflns_av_R_equivalents 0.0397
_diffrn_reflns_av_sigmaI/netI 0.0378
_diffrn_reflns_limit_h_max 7
_diffrn_reflns_limit_h_min -7
_diffrn_reflns_limit_k_max 10
_diffrn_reflns_limit_k_min -10
_diffrn_reflns_limit_l_max 33
_diffrn_reflns_limit_l_min -47
_diffrn_reflns_number 18106
_diffrn_reflns_theta_full 28.00
_diffrn_reflns_theta_max 28.00
_diffrn_reflns_theta_min 2.57
_exptl_absorpt_coefficient_mu 3.316
_exptl_absorpt_correction_T_max 0.793
_exptl_absorpt_correction_T_min 0.493
_exptl_absorpt_correction_type multi-scan
_exptl_absorpt_process_details '(SADABS; Sheldrick, 1996)'
_exptl_crystal_colour colourless
_exptl_crystal_density_diffrn 1.968
_exptl_crystal_density_method 'not measured'
_exptl_crystal_description prism
_exptl_crystal_F_000 1008
_exptl_crystal_size_max 0.45
_exptl_crystal_size_mid 0.18
_exptl_crystal_size_min 0.07
_refine_diff_density_max 0.577
_refine_diff_density_min -0.850
_refine_ls_extinction_method none
_refine_ls_goodness_of_fit_ref 1.145
_refine_ls_hydrogen_treatment refall
_refine_ls_matrix_type full
_refine_ls_number_parameters 245
_refine_ls_number_reflns 4089
_refine_ls_number_restraints 16
_refine_ls_restrained_S_all 1.143
_refine_ls_R_factor_all 0.0566
_refine_ls_R_factor_gt 0.0432
_refine_ls_shift/su_max 0.001
_refine_ls_shift/su_mean 0.000
_refine_ls_structure_factor_coef Fsqd
_refine_ls_weighting_details 'calc w=1/[\s^2^(Fo^2^)+(0.0226P)^2^+3.6977P] where P=(Fo^2^+2Fc^2^)/3'
_refine_ls_weighting_scheme calc
_refine_ls_wR_factor_gt 0.0784
_refine_ls_wR_factor_ref 0.0809
_reflns_number_gt 3372
_reflns_number_total 4089
_reflns_threshold_expression I>2\s(I)
_cod_data_source_file hb6598.cif
_cod_data_source_block I
_cod_original_sg_symbol_H-M 'P 21/c'
_cod_database_code 2233828
_cod_database_fobs_code 2233828

loop_
_symmetry_equiv_pos_as_xyz
'x, y, z'
'-x, y+1/2, -z+1/2'
'-x, -y, -z'
'x, -y-1/2, z-1/2'

loop_
_atom_site_type_symbol
_atom_site_label
_atom_site_fract_x
_atom_site_fract_y
_atom_site_fract_z
_atom_site_U_iso_or_equiv
_atom_site_adp_type
_atom_site_calc_flag
_atom_site_refinement_flags
_atom_site_occupancy
_atom_site_symmetry_multiplicity
Cu Cu1 0.20578(8) 0.31958(6) 0.100266(15) 0.02808(13) Uani d . 1 1
Cu Cu2 -0.13231(8) 0.24956(6) 0.157138(12) 0.02293(12) Uani d . 1 1
Cl Cl1 -0.45164(14) 0.01524(10) 0.18514(2) 0.01749(17) Uani d . 1 1
Cl Cl2 0.35733(14) 0.18063(12) 0.02357(3) 0.0253(2) Uani d . 1 1
S S3 0.05347(13) 0.07669(10) 0.11866(2) 0.01369(17) Uani d . 1 1
S S4 0.06418(14) 0.35188(12) 0.20688(3) 0.0207(2) Uani d . 1 1
S S2 0.02223(14) 0.52774(12) 0.06966(3) 0.01974(19) Uani d . 1 1
S S1 0.55003(14) 0.38438(11) 0.13126(3) 0.01895(19) Uani d . 1 1
C C4 -0.1303(6) 0.3857(4) 0.24079(10) 0.0203(8) Uani d . 1 1
C C3 -0.1615(5) 0.0262(4) 0.08459(9) 0.0148(7) Uani d . 1 1
C C1 0.5411(6) 0.5852(4) 0.14784(10) 0.0183(7) Uani d . 1 1
C C2 0.2234(6) 0.6102(4) 0.04098(10) 0.0179(7) Uani d . 1 1
N N3 0.4489(5) 0.5983(5) 0.04812(10) 0.0268(8) Uani d D 1 1
N N1 0.7193(6) 0.6469(4) 0.16698(10) 0.0277(8) Uani d D 1 1
N N7 -0.3535(5) 0.3549(5) 0.23575(10) 0.0298(8) Uani d D 1 1
N N2 0.3566(5) 0.6769(4) 0.14099(9) 0.0224(7) Uani d D 1 1
N N4 0.1543(5) 0.6897(5) 0.01073(9) 0.0259(7) Uani d D 1 1
N N6 -0.3721(5) -0.0059(4) 0.09504(9) 0.0227(7) Uani d D 1 1
N N5 -0.1090(5) 0.0156(4) 0.04974(8) 0.0218(7) Uani d D 1 1
N N8 -0.0560(6) 0.4419(5) 0.27368(10) 0.0295(8) Uani d D 1 1
H H5A 0.026(4) 0.043(5) 0.0426(12) 0.037(13) Uiso d D 1 1
H H6A -0.482(6) -0.015(6) 0.0781(11) 0.049(15) Uiso d D 1 1
H H7A -0.398(7) 0.304(5) 0.2160(8) 0.034(13) Uiso d D 1 1
H H8A -0.148(6) 0.478(6) 0.2898(10) 0.040(14) Uiso d D 1 1
H H3A 0.500(7) 0.538(4) 0.0666(8) 0.023(11) Uiso d D 1 1
H H4A 0.258(5) 0.731(5) -0.0024(10) 0.024(11) Uiso d D 1 1
H H5B -0.207(6) -0.017(5) 0.0328(9) 0.028(11) Uiso d D 1 1
H H6B -0.401(7) 0.005(5) 0.1181(6) 0.027(12) Uiso d D 1 1
H H7B -0.443(7) 0.391(6) 0.2526(10) 0.043(14) Uiso d D 1 1
H H8B 0.082(4) 0.477(6) 0.2753(14) 0.048(15) Uiso d D 1 1
H H2B 0.358(7) 0.775(3) 0.1496(11) 0.025(12) Uiso d D 1 1
H H1B 0.817(6) 0.573(4) 0.1748(11) 0.025(11) Uiso d D 1 1
H H4B 0.016(4) 0.692(5) 0.0030(12) 0.030(12) Uiso d D 1 1
H H3B 0.537(7) 0.639(6) 0.0320(10) 0.041(14) Uiso d D 1 1
H H2A 0.249(5) 0.639(5) 0.1260(9) 0.026(11) Uiso d D 1 1
H H1A 0.715(8) 0.743(3) 0.1764(13) 0.044(14) Uiso d D 1 1

loop_
_atom_site_aniso_label
_atom_site_aniso_U_11
_atom_site_aniso_U_22
_atom_site_aniso_U_33
_atom_site_aniso_U_12
_atom_site_aniso_U_13
_atom_site_aniso_U_23
Cu1 0.0184(2) 0.0208(2) 0.0442(3) -0.00450(19) -0.0103(2) 0.0088(2)
Cu2 0.0198(2) 0.0286(3) 0.0199(2) 0.00834(19) -0.00549(18) -0.0093(2)
Cl1 0.0177(4) 0.0183(4) 0.0164(4) 0.0011(3) 0.0005(3) -0.0003(3)
Cl2 0.0123(4) 0.0327(5) 0.0309(5) -0.0007(4) 0.0013(3) 0.0069(4)
S3 0.0108(3) 0.0163(4) 0.0139(4) 0.0007(3) -0.0005(3) -0.0006(3)
S4 0.0119(4) 0.0297(5) 0.0202(4) 0.0024(3) -0.0022(3) -0.0077(4)
S2 0.0102(4) 0.0267(5) 0.0223(5) 0.0015(3) 0.0006(3) 0.0057(4)
S1 0.0160(4) 0.0135(4) 0.0266(5) 0.0012(3) -0.0077(4) -0.0010(3)
C4 0.0162(16) 0.0191(18) 0.0251(19) 0.0030(14) -0.0043(14) -0.0062(15)
C3 0.0121(15) 0.0167(17) 0.0156(17) -0.0031(13) -0.0002(13) -0.0031(13)
C1 0.0169(16) 0.0179(18) 0.0200(18) -0.0008(14) 0.0007(14) 0.0027(14)
C2 0.0138(15) 0.0233(19) 0.0166(17) 0.0016(14) -0.0019(13) -0.0019(14)
N3 0.0121(14) 0.042(2) 0.0262(19) -0.0001(14) 0.0008(13) 0.0125(16)
N1 0.0277(17) 0.0149(17) 0.039(2) 0.0035(14) -0.0143(15) -0.0072(15)
N7 0.0121(14) 0.051(2) 0.0263(19) -0.0026(15) 0.0018(14) -0.0180(17)
N2 0.0181(15) 0.0173(16) 0.0314(18) 0.0034(13) -0.0036(13) -0.0054(15)
N4 0.0114(14) 0.041(2) 0.0249(18) -0.0017(14) -0.0019(13) 0.0098(15)
N6 0.0153(14) 0.0362(19) 0.0166(16) -0.0091(14) 0.0006(13) -0.0030(15)
N5 0.0152(15) 0.0377(19) 0.0123(15) -0.0063(14) -0.0001(12) -0.0044(13)
N8 0.0185(16) 0.046(2) 0.0237(18) -0.0033(16) -0.0016(14) -0.0193(16)

loop_
_atom_type_symbol
_atom_type_description
_atom_type_scat_dispersion_real
_atom_type_scat_dispersion_imag
_atom_type_scat_source
C C 0.0033 0.0016 'International Tables Vol C Tables 4.2.6.8 and 6.1.1.4'
H H 0.0000 0.0000 'International Tables Vol C Tables 4.2.6.8 and 6.1.1.4'
N N 0.0061 0.0033 'International Tables Vol C Tables 4.2.6.8 and 6.1.1.4'
S S 0.1246 0.1234 'International Tables Vol C Tables 4.2.6.8 and 6.1.1.4'
Cl Cl 0.1484 0.1585 'International Tables Vol C Tables 4.2.6.8 and 6.1.1.4'
Cu Cu 0.3201 1.2651 'International Tables Vol C Tables 4.2.6.8 and 6.1.1.4'

loop_
_geom_angle_atom_site_label_1
_geom_angle_atom_site_label_2
_geom_angle_atom_site_label_3
_geom_angle_site_symmetry_1
_geom_angle_site_symmetry_3
_geom_angle
Cl2 Cu1 S1 . . 103.79(3)
Cl2 Cu1 S2 . . 89.13(4)
Cl2 Cu1 S3 . . 93.98(3)
S1 Cu1 S2 . . 116.46(4)
S1 Cu1 S3 . . 113.38(4)
S2 Cu1 S3 . . 127.63(4)
Cl1 Cu2 S3 . . 97.61(3)
Cl1 Cu2 S4 . . 106.33(3)
Cl1 Cu2 S1 . 1_455 86.56(3)
S2 Cu1 S3 . . 127.63(4)
S2 Cu1 S1 . . 116.46(4)
S3 Cu1 S1 . . 113.38(4)
S2 Cu1 Cu2 . . 99.70(3)
S3 Cu1 Cu2 . . 49.63(2)
S1 Cu1 Cu2 . . 107.25(3)
S4 Cu2 S3 . . 118.44(3)
S4 Cu2 S1 . 1_455 121.18(4)
S3 Cu2 S1 . 1_455 116.02(4)
S4 Cu2 Cu1 . . 98.66(3)
S3 Cu2 Cu1 . . 49.58(3)
S1 Cu2 Cu1 1_455 . 99.90(3)
C3 S3 Cu1 . . 105.83(12)
C3 S3 Cu2 . . 103.14(11)
Cu1 S3 Cu2 . . 80.79(3)
C4 S4 Cu2 . . 107.36(12)
C2 S2 Cu1 . . 105.36(12)
C1 S1 Cu2 . 1_655 110.00(12)
C1 S1 Cu1 . . 110.01(12)
Cu2 S1 Cu1 1_655 . 138.40(4)
N8 C4 N7 . . 117.9(4)
N8 C4 S4 . . 119.4(3)
N7 C4 S4 . . 122.7(3)
N5 C3 N6 . . 121.0(3)
N5 C3 S3 . . 119.8(2)
N6 C3 S3 . . 119.1(3)
N1 C1 N2 . . 119.7(3)
N1 C1 S1 . . 120.1(3)
N2 C1 S1 . . 120.1(3)
N4 C2 N3 . . 117.5(3)
N4 C2 S2 . . 119.7(3)
N3 C2 S2 . . 122.8(3)
C2 N3 H3A . . 120(3)
C2 N3 H3B . . 117(3)
H3A N3 H3B . . 123(4)
C1 N1 H1B . . 113(3)
C1 N1 H1A . . 122(3)
H1B N1 H1A . . 122(4)
C4 N7 H7A . . 118(3)
C4 N7 H7B . . 117(3)
H7A N7 H7B . . 125(4)
C1 N2 H2B . . 118(3)
C1 N2 H2A . . 118(3)
H2B N2 H2A . . 124(4)
C2 N4 H4A . . 117(3)
C2 N4 H4B . . 123(3)
H4A N4 H4B . . 120(4)
C3 N6 H6A . . 119(3)
C3 N6 H6B . . 118(3)
H6A N6 H6B . . 122(4)
C3 N5 H5A . . 121(3)
C3 N5 H5B . . 122(3)
H5A N5 H5B . . 117(4)
C4 N8 H8A . . 122(3)
C4 N8 H8B . . 117(3)
H8A N8 H8B . . 117(5)

loop_
_geom_bond_atom_site_label_1
_geom_bond_atom_site_label_2
_geom_bond_site_symmetry_2
_geom_bond_distance
_geom_bond_publ_flag
Cu1 S1 . 2.3091(9) y
Cu1 S2 . 2.2617(10) y
Cu1 S3 . 2.2728(10) y
Cu1 Cl2 . 3.1394(12) y
Cu2 S1 1_455 2.3081(9) y
Cu2 S3 . 2.2747(9) y
Cu2 S4 . 2.2421(9) y
Cu2 Cl1 . 2.8687(9) y
Cu1 Cu2 . 2.9470(7) ?
S3 C3 . 1.761(3) ?
S4 C4 . 1.717(4) ?
S2 C2 . 1.725(4) ?
S1 C1 . 1.739(4) ?
S1 Cu2 1_655 2.3081(9) ?
C4 N8 . 1.324(5) ?
C4 N7 . 1.325(4) ?
C3 N5 . 1.305(4) ?
C3 N6 . 1.320(4) ?
C1 N1 . 1.319(5) ?
C1 N2 . 1.320(4) ?
C2 N4 . 1.314(5) ?
C2 N3 . 1.327(4) ?
N3 H3A . 0.867(19) ?
N3 H3B . 0.853(19) ?
N1 H1B . 0.862(19) ?
N1 H1A . 0.855(19) ?
N7 H7A . 0.854(19) ?
N7 H7B . 0.867(19) ?
N2 H2B . 0.852(19) ?
N2 H2A . 0.867(19) ?
N4 H4A . 0.852(19) ?
N4 H4B . 0.837(19) ?
N6 H6A . 0.866(19) ?
N6 H6B . 0.857(19) ?
N5 H5A . 0.862(19) ?
N5 H5B . 0.856(19) ?
N8 H8A . 0.856(19) ?
N8 H8B . 0.852(19) ?

loop_
_geom_hbond_atom_site_label_D
_geom_hbond_atom_site_label_H
_geom_hbond_atom_site_label_A
_geom_hbond_site_symmetry_A
_geom_hbond_distance_DH
_geom_hbond_distance_HA
_geom_hbond_distance_DA
_geom_hbond_angle_DHA
_geom_hbond_publ_flag
N1 H1A Cl1 1_665 0.85(3) 2.44(3) 3.230(3) 154(4) yes
N1 H1B S4 1_655 0.87(3) 2.55(3) 3.404(4) 171(3) yes
N2 H2A S2 . 0.87(3) 2.54(3) 3.379(3) 164(3) yes
N2 H2B Cl1 1_665 0.86(3) 2.56(3) 3.344(3) 153(3) yes
N3 H3A S1 . 0.87(3) 2.65(3) 3.488(4) 164(3) yes
N3 H3B Cl2 3_665 0.86(4) 2.57(4) 3.373(4) 156(4) yes
N4 H4A Cl2 3_665 0.85(3) 2.49(3) 3.309(3) 161(3) yes
N4 H4B Cl2 3_565 0.84(3) 2.55(3) 3.340(3) 157(4) yes
N5 H5A Cl2 . 0.86(3) 2.35(3) 3.197(3) 167(4) yes
N5 H5B Cl2 3_555 0.86(3) 2.55(4) 3.356(3) 157(3) yes
N6 H6A Cl2 1_455 0.87(4) 2.66(4) 3.323(3) 134(4) yes
N6 H6B Cl1 . 0.86(2) 2.44(2) 3.296(3) 174(3) yes
N7 H7A Cl1 . 0.85(3) 2.61(4) 3.343(4) 145(3) yes
N7 H7B Cl1 2_455 0.87(4) 2.55(4) 3.367(4) 157(3) yes
N8 H8A Cl1 2_455 0.86(4) 2.54(4) 3.326(4) 152(3) yes
N8 H8B Cl1 2_555 0.85(3) 2.55(3) 3.298(4) 148(4) yes
